data_7705828
loop_
_publ_author_name
'Brach\<nakov\'a, Barbora'
'Adamko Ko\<Z\'i\<skov\'a, J\'ulia'
'Ko\<Z\'i\<sek, Jozef'
'Meln\'ikov\'a, Eva'
'G\'al, Miroslav'
'Herchel, Radovan'
'Dubaj, Tibor'
'\<Salitro\<s, Ivan'

_publ_section_title
;
 Low-spin and spin-crossover iron(II) complexes with pyridyl-benzimidazole
 ligands: synthesis, and structural, magnetic and solution study.
;
_journal_issue 48
_journal_name_full 'Dalton transactions (Cambridge, England : 2003)'
_journal_page_first 17786
_journal_page_last 17795
_journal_paper_doi 10.1039/d0dt03497e
_journal_volume 49
_journal_year 2020
_chemical_formula_moiety 'C69 H69 Fe N9, 2(Cl O4)'
_chemical_formula_sum 'C69 H69 Cl2 Fe N9 O8'
_chemical_formula_weight 1279.09
_space_group_crystal_system monoclinic
_space_group_IT_number 14
_space_group_name_Hall '-P 2ybc'
_space_group_name_H-M_alt 'P 1 21/c 1'
_atom_sites_solution_hydrogens geom
_audit_creation_date 2019-08-30
_audit_creation_method
;
Olex2 1.2
(compiled 2018.05.29 svn.r3508 for OlexSys, GUI svn.r5506)
;
_audit_update_record
;
2019-09-05 deposited with the CCDC.	2020-11-13 downloaded from the CCDC.
;
_cell_angle_alpha 90
_cell_angle_beta 104.0720(10)
_cell_angle_gamma 90
_cell_formula_units_Z 4
_cell_length_a 19.8200(4)
_cell_length_b 15.3369(2)
_cell_length_c 24.2864(4)
_cell_measurement_reflns_used 146917
_cell_measurement_temperature 100(2)
_cell_measurement_theta_max 70.51
_cell_measurement_theta_min 3.44
_cell_volume 7161.0(2)
_computing_molecular_graphics 'Olex2 (Dolomanov et al., 2009)'
_computing_publication_material 'Olex2 (Dolomanov et al., 2009)'
_computing_structure_refinement 'ShelXL (Sheldrick, 2015)'
_computing_structure_solution 'ShelXT (Sheldrick, 2015)'
_diffrn_ambient_temperature 100.0
_diffrn_detector_area_resol_mean 5.81
_diffrn_measured_fraction_theta_full 0.999
_diffrn_measured_fraction_theta_max 0.990
_diffrn_measurement_device_type 'STOE STADIVARI'
_diffrn_measurement_method 'rotation method, \w scans'
_diffrn_radiation_type CuK\a
_diffrn_radiation_wavelength 1.54186
_diffrn_reflns_av_R_equivalents 0.1038
_diffrn_reflns_av_unetI/netI 0.0323
_diffrn_reflns_Laue_measured_fraction_full 0.999
_diffrn_reflns_Laue_measured_fraction_max 0.990
_diffrn_reflns_limit_h_max 24
_diffrn_reflns_limit_h_min -23
_diffrn_reflns_limit_k_max 15
_diffrn_reflns_limit_k_min -18
_diffrn_reflns_limit_l_max 19
_diffrn_reflns_limit_l_min -29
_diffrn_reflns_number 298049
_diffrn_reflns_point_group_measured_fraction_full 0.999
_diffrn_reflns_point_group_measured_fraction_max 0.990
_diffrn_reflns_theta_full 67.686
_diffrn_reflns_theta_max 71.619
_diffrn_reflns_theta_min 3.439
_diffrn_source 'Genix3D Cu HF'
_exptl_absorpt_coefficient_mu 2.833
_exptl_absorpt_correction_T_max 0.753
_exptl_absorpt_correction_T_min 0.631
_exptl_absorpt_correction_type multi-scan
_exptl_absorpt_process_details
;
STOE X-Red32, absorption correction by Gaussian integration, analogous to
P. Coppens, "The Evaluation of Absorption and Extinction in Single-Crystal
Structure Analysis", published in: F. R. Ahmed (Editor), "Crystallographic
Computing", Munksgaard, Copenhagen (1970), 255 - 270.
Afterwards scaling of reflection intensities was performed within STOE LANA.
J. Koziskova, F. Hahn, J. Richter, J. Kozisek, "Comparison of different
absorption corrections on the model structure of tetrakis(\m~2~-acetato)-
diaqua-di-copper(II)", Acta Chimica Slovaca, vol. 9, no. 2, 2016, pp. 136 - 140.
Finally a spherical absorption correction was done within STOE LANA.
;
_exptl_crystal_colour bown-red
_exptl_crystal_density_diffrn 1.186
_exptl_crystal_description block
_exptl_crystal_F_000 2680
_exptl_crystal_size_max 0.3
_exptl_crystal_size_mid 0.15
_exptl_crystal_size_min 0.1
_refine_diff_density_max 0.882
_refine_diff_density_min -0.569
_refine_diff_density_rms 0.059
_refine_ls_extinction_method none
_refine_ls_goodness_of_fit_ref 1.047
_refine_ls_hydrogen_treatment constr
_refine_ls_matrix_type full
_refine_ls_number_parameters 856
_refine_ls_number_reflns 13841
_refine_ls_number_restraints 351
_refine_ls_restrained_S_all 1.046
_refine_ls_R_factor_all 0.1215
_refine_ls_R_factor_gt 0.0793
_refine_ls_shift/su_max 0.001
_refine_ls_shift/su_mean 0.000
_refine_ls_structure_factor_coef Fsqd
_refine_ls_weighting_details 'w=1/[\s^2^(Fo^2^)+(0.1314P)^2^+4.6330P] where P=(Fo^2^+2Fc^2^)/3'
_refine_ls_weighting_scheme calc
_refine_ls_wR_factor_gt 0.2217
_refine_ls_wR_factor_ref 0.2539
_reflns_Friedel_coverage 0.000
_reflns_number_gt 8342
_reflns_number_total 13979
_reflns_threshold_expression 'I > 2\s(I)'
_cod_data_source_file d0dt03497e3.cif
_cod_data_source_block BBPz_2_CE2
_cod_depositor_comments 'Adding full bibliography for 7705824--7705831.cif.'
_cod_database_code 7705828
_shelx_shelxl_version_number 2017/1
_shelx_space_group_comment
;
The symmetry employed for this shelxl refinement is uniquely defined
by the following loop, which should always be used as a source of
symmetry information in preference to the above space-group names.
They are only intended as comments.
;
_shelx_estimated_absorpt_t_max 0.765
_shelx_estimated_absorpt_t_min 0.484
_olex2_refinement_description
;
1. Fixed Uiso
 At 1.2 times of:
  All C(H) groups, All C(H,H) groups
 At 1.5 times of:
  All C(H,H,H) groups
2. Restrained distances
 C43-C44
 1.54 with sigma of 0.003
 C43-C45
 1.54 with sigma of 0.003
 C43-C46
 1.54 with sigma of 0.003
 C66-C67
 1.54 with sigma of 0.003
 C66-C68
 1.54 with sigma of 0.003
 C66-C69
 1.54 with sigma of 0.003
 C68-C67 \\sim C67-C69
 with sigma of 0.02
3. Rigid bond restraints
 C20, C21, C22, C23, C37, C38, C39, C40, C41, C42, C43, C44, C45, C46, C60,
 C61, C62, C63, C64, C65, C66, C67, C68, C69, Cl2A, O5A, O6A, O7A, O8A, Cl2B,
 O5B, O6B, O7B, O8B
 with sigma for 1-2 distances of 0.01 and sigma for 1-3 distances of 0.01
4. Uiso/Uaniso restraints and constraints
C20 \\sim C21 \\sim C22 \\sim C23 \\sim C37 \\sim C38 \\sim C39 \\sim C40 \\sim
C41 \\sim C42 \\sim C43 \\sim C44 \\sim C45 \\sim C46 \\sim C60 \\sim C61 \\sim
C62 \\sim C63 \\sim C64 \\sim C65 \\sim C66 \\sim C67 \\sim C68 \\sim C69 \\sim
Cl2A \\sim O5A \\sim O6A \\sim O7A \\sim O8A \\sim Cl2B \\sim O5B \\sim O6B
\\sim O7B \\sim O8B: within 2A with sigma of 0.04 and sigma for terminal atoms
of 0.08
5. Others
 Fixed Sof: Cl2A(0.75) O5A(0.75) O6A(0.75) O7A(0.75) O8A(0.75) Cl2B(0.25)
 O5B(0.25) O6B(0.25) O7B(0.25) O8B(0.25)
6.a Secondary CH2 refined with riding coordinates:
 C13(H13A,H13B), C36(H36A,H36B), C59(H59A,H59B)
6.b Aromatic/amide H refined with riding coordinates:
 C3(H3), C4(H4), C5(H5), C6(H6), C9(H9), C10(H10), C11(H11), C12(H12),
 C15(H15), C16(H16), C18(H18), C19(H19), C26(H26), C27(H27), C28(H28), C29(H29),
  C32(H32), C33(H33), C34(H34), C35(H35), C38(H38), C39(H39), C41(H41),
 C42(H42), C49(H49), C50(H50), C51(H51), C52(H52), C55(H55), C56(H56), C57(H57),
  C58(H58), C61(H61), C62(H62), C64(H64), C65(H65)
6.c Idealised Me refined as rotating group:
 C21(H21A,H21B,H21C), C22(H22A,H22B,H22C), C23(H23A,H23B,H23C), C44(H44A,H44B,
 H44C), C45(H45A,H45B,H45C), C46(H46A,H46B,H46C), C67(H67A,H67B,H67C), C68(H68A,
 H68B,H68C), C69(H69A,H69B,H69C)
;
_olex2_submission_special_instructions 'No special instructions were received'

loop_
_space_group_symop_operation_xyz
'x, y, z'
'-x, y+1/2, -z+1/2'
'-x, -y, -z'
'x, -y-1/2, z-1/2'

loop_
_atom_site_label
_atom_site_type_symbol
_atom_site_fract_x
_atom_site_fract_y
_atom_site_fract_z
_atom_site_U_iso_or_equiv
_atom_site_adp_type
_atom_site_occupancy
_atom_site_site_symmetry_order
_atom_site_calc_flag
_atom_site_refinement_flags_posn
_atom_site_refinement_flags_adp
_atom_site_refinement_flags_occupancy
_atom_site_disorder_assembly
_atom_site_disorder_group
C1 C 0.5833(2) 0.1908(3) 0.59592(16) 0.0642(11) Uani 1 1 d . . . . .
C2 C 0.6775(3) 0.1164(4) 0.63656(18) 0.0722(13) Uani 1 1 d . . . . .
C3 C 0.7330(3) 0.0588(4) 0.6518(2) 0.0908(16) Uani 1 1 d . . . . .
H3 H 0.739679 0.013375 0.626993 0.109 Uiso 1 1 calc R . . . .
C4 C 0.7776(3) 0.0701(5) 0.7037(2) 0.1022(19) Uani 1 1 d . . . . .
H4 H 0.816130 0.031843 0.715159 0.123 Uiso 1 1 calc R . . . .
C5 C 0.7681(3) 0.1366(5) 0.7406(2) 0.1024(19) Uani 1 1 d . . . . .
H5 H 0.800315 0.142323 0.776432 0.123 Uiso 1 1 calc R . . . .
C6 C 0.7132(3) 0.1938(4) 0.72627(18) 0.0852(15) Uani 1 1 d . . . . .
H6 H 0.706819 0.238407 0.751685 0.102 Uiso 1 1 calc R . . . .
C7 C 0.6671(3) 0.1842(4) 0.67301(18) 0.0736(13) Uani 1 1 d . . . . .
C8 C 0.5199(2) 0.2263(3) 0.56001(16) 0.0653(11) Uani 1 1 d . . . . .
C9 C 0.4439(2) 0.3423(3) 0.55330(17) 0.0684(12) Uani 1 1 d . . . . .
H9 H 0.429877 0.393864 0.569109 0.082 Uiso 1 1 calc R . . . .
C10 C 0.4049(2) 0.3140(3) 0.50090(17) 0.0697(12) Uani 1 1 d . . . . .
H10 H 0.366320 0.346917 0.480420 0.084 Uiso 1 1 calc R . . . .
C11 C 0.4233(3) 0.2373(3) 0.47933(18) 0.0725(13) Uani 1 1 d . . . . .
H11 H 0.396899 0.215444 0.444047 0.087 Uiso 1 1 calc R . . . .
C12 C 0.4807(3) 0.1924(3) 0.50950(18) 0.0704(12) Uani 1 1 d . . . . .
H12 H 0.493241 0.138354 0.495697 0.084 Uiso 1 1 calc R . . . .
C13 C 0.6259(3) 0.0732(3) 0.53596(18) 0.0738(13) Uani 1 1 d . . . . .
H13A H 0.579636 0.075534 0.508940 0.089 Uiso 1 1 calc R . . . .
H13B H 0.637392 0.011391 0.545564 0.089 Uiso 1 1 calc R . . . .
C14 C 0.6799(3) 0.1126(3) 0.50910(17) 0.0691(12) Uani 1 1 d . . . . .
C15 C 0.7367(3) 0.0667(4) 0.5037(2) 0.0844(15) Uani 1 1 d . . . . .
H15 H 0.741274 0.007376 0.515358 0.101 Uiso 1 1 calc R . . . .
C16 C 0.7884(3) 0.1046(4) 0.4816(2) 0.0892(16) Uani 1 1 d . . . . .
H16 H 0.827460 0.070918 0.478435 0.107 Uiso 1 1 calc R . . . .
C17 C 0.7834(3) 0.1914(4) 0.46417(19) 0.0778(14) Uani 1 1 d . . . . .
C18 C 0.7243(3) 0.2363(4) 0.46800(19) 0.0745(13) Uani 1 1 d . . . . .
H18 H 0.718576 0.294985 0.455157 0.089 Uiso 1 1 calc R . . . .
C19 C 0.6735(3) 0.1985(3) 0.48987(18) 0.0709(12) Uani 1 1 d . . . . .
H19 H 0.633565 0.231381 0.491890 0.085 Uiso 1 1 calc R . . . .
C20 C 0.8399(3) 0.2371(4) 0.4423(2) 0.0928(16) Uani 1 1 d . U . . .
C21 C 0.9014(4) 0.1787(6) 0.4429(4) 0.137(3) Uani 1 1 d . U . . .
H21A H 0.924217 0.163141 0.482100 0.205 Uiso 1 1 calc GR . . . .
H21B H 0.934540 0.209579 0.425708 0.205 Uiso 1 1 calc GR . . . .
H21C H 0.885500 0.125656 0.421104 0.205 Uiso 1 1 calc GR . . . .
C22 C 0.8108(3) 0.2686(5) 0.3821(2) 0.1029(19) Uani 1 1 d . U . . .
H22A H 0.797523 0.218364 0.356907 0.154 Uiso 1 1 calc GR . . . .
H22B H 0.846197 0.302856 0.369807 0.154 Uiso 1 1 calc GR . . . .
H22C H 0.769792 0.305074 0.380761 0.154 Uiso 1 1 calc GR . . . .
C23 C 0.8654(4) 0.3159(5) 0.4810(3) 0.125(2) Uani 1 1 d . U . . .
H23A H 0.826431 0.355712 0.479927 0.187 Uiso 1 1 calc GR . . . .
H23B H 0.901896 0.346399 0.467720 0.187 Uiso 1 1 calc GR . . . .
H23C H 0.884098 0.295685 0.520027 0.187 Uiso 1 1 calc GR . . . .
C24 C 0.4432(2) 0.4013(3) 0.69585(16) 0.0617(11) Uani 1 1 d . . . . .
C25 C 0.4252(2) 0.5413(3) 0.67795(16) 0.0633(11) Uani 1 1 d . . . . .
C26 C 0.4011(3) 0.6259(3) 0.67000(17) 0.0721(13) Uani 1 1 d . . . . .
H26 H 0.361748 0.644731 0.682689 0.087 Uiso 1 1 calc R . . . .
C27 C 0.4368(3) 0.6820(3) 0.64270(19) 0.0751(13) Uani 1 1 d . . . . .
H27 H 0.421180 0.740403 0.635757 0.090 Uiso 1 1 calc R . . . .
C28 C 0.4954(3) 0.6548(3) 0.62511(18) 0.0725(13) Uani 1 1 d . . . . .
H28 H 0.519409 0.696001 0.607739 0.087 Uiso 1 1 calc R . . . .
C29 C 0.5196(3) 0.5703(3) 0.63199(17) 0.0660(12) Uani 1 1 d . . . . .
H29 H 0.559313 0.552454 0.619504 0.079 Uiso 1 1 calc R . . . .
C30 C 0.4833(3) 0.5127(3) 0.65797(17) 0.0668(12) Uani 1 1 d . . . . .
C31 C 0.4403(2) 0.3088(3) 0.71005(17) 0.0707(12) Uani 1 1 d . . . . .
C32 C 0.4899(3) 0.1751(3) 0.69912(17) 0.0684(12) Uani 1 1 d . . . . .
H32 H 0.524182 0.142403 0.686726 0.082 Uiso 1 1 calc R . . . .
C33 C 0.4427(2) 0.1306(3) 0.72160(18) 0.0718(12) Uani 1 1 d . . . . .
H33 H 0.444103 0.068836 0.724361 0.086 Uiso 1 1 calc R . . . .
C34 C 0.3926(3) 0.1785(4) 0.7403(2) 0.0822(15) Uani 1 1 d . . . . .
H34 H 0.359417 0.150272 0.756622 0.099 Uiso 1 1 calc R . . . .
C35 C 0.3926(3) 0.2692(3) 0.73420(19) 0.0725(12) Uani 1 1 d . . . . .
H35 H 0.359471 0.303478 0.746902 0.087 Uiso 1 1 calc R . . . .
C36 C 0.3453(2) 0.4716(4) 0.73201(18) 0.0727(12) Uani 1 1 d . . . . .
H36A H 0.341931 0.531500 0.746229 0.087 Uiso 1 1 calc R . . . .
H36B H 0.357747 0.432395 0.765347 0.087 Uiso 1 1 calc R . . . .
C37 C 0.2756(3) 0.4453(4) 0.6965(2) 0.0805(14) Uani 1 1 d . U . . .
C38 C 0.2336(3) 0.3889(4) 0.7164(3) 0.111(2) Uani 1 1 d . U . . .
H38 H 0.249923 0.363328 0.752814 0.133 Uiso 1 1 calc R . . . .
C39 C 0.1680(4) 0.3684(5) 0.6844(4) 0.154(3) Uani 1 1 d . U . . .
H39 H 0.139656 0.329927 0.699711 0.185 Uiso 1 1 calc R . . . .
C40 C 0.1422(4) 0.4027(5) 0.6301(4) 0.167(4) Uani 1 1 d . U . . .
C41 C 0.1834(4) 0.4625(5) 0.6123(3) 0.139(3) Uani 1 1 d . U . . .
H41 H 0.166342 0.490734 0.576840 0.167 Uiso 1 1 calc R . . . .
C42 C 0.2487(3) 0.4829(4) 0.6442(2) 0.0983(18) Uani 1 1 d . U . . .
H42 H 0.275992 0.523890 0.629818 0.118 Uiso 1 1 calc R . . . .
C43 C 0.0752(4) 0.3768(5) 0.5883(4) 0.198(4) Uani 1 1 d D U . . .
C44 C 0.0261(3) 0.4558(6) 0.5770(4) 0.150(3) Uani 1 1 d D U . . .
H44A H 0.016920 0.475670 0.612826 0.225 Uiso 1 1 calc GR . . . .
H44B H -0.017850 0.438978 0.550722 0.225 Uiso 1 1 calc GR . . . .
H44C H 0.047732 0.502998 0.560209 0.225 Uiso 1 1 calc GR . . . .
C45 C 0.0416(6) 0.2965(9) 0.6082(6) 0.324(10) Uani 1 1 d D U . . .
H45A H 0.001985 0.277526 0.577943 0.486 Uiso 1 1 calc GR . . . .
H45B H 0.025599 0.311320 0.642103 0.486 Uiso 1 1 calc GR . . . .
H45C H 0.075895 0.249287 0.617123 0.486 Uiso 1 1 calc GR . . . .
C46 C 0.0811(6) 0.3558(10) 0.5274(5) 0.262(6) Uani 1 1 d D U . . .
H46A H 0.100950 0.406060 0.511974 0.393 Uiso 1 1 calc GR . . . .
H46B H 0.034844 0.343059 0.503414 0.393 Uiso 1 1 calc GR . . . .
H46C H 0.111385 0.305031 0.528306 0.393 Uiso 1 1 calc GR . . . .
C47 C 0.6818(2) 0.4254(3) 0.67279(17) 0.0702(12) Uani 1 1 d . . . . .
C48 C 0.7107(3) 0.4578(4) 0.59377(18) 0.0789(14) Uani 1 1 d . . . . .
C49 C 0.7419(3) 0.4871(4) 0.5517(2) 0.0983(19) Uani 1 1 d . . . . .
H49 H 0.787775 0.510190 0.560775 0.118 Uiso 1 1 calc R . . . .
C50 C 0.7037(3) 0.4811(4) 0.4967(2) 0.0913(17) Uani 1 1 d . . . . .
H50 H 0.723129 0.501144 0.466943 0.110 Uiso 1 1 calc R . . . .
C51 C 0.6366(3) 0.4463(3) 0.48359(19) 0.0794(14) Uani 1 1 d . . . . .
H51 H 0.611657 0.442739 0.444934 0.095 Uiso 1 1 calc R . . . .
C52 C 0.6057(3) 0.4171(3) 0.52468(17) 0.0686(12) Uani 1 1 d . . . . .
H52 H 0.560010 0.393364 0.515176 0.082 Uiso 1 1 calc R . . . .
C53 C 0.6436(2) 0.4232(3) 0.58118(17) 0.0663(11) Uani 1 1 d . . . . .
C54 C 0.6769(2) 0.4156(3) 0.73134(17) 0.0694(12) Uani 1 1 d . . . . .
C55 C 0.6044(2) 0.3614(3) 0.78516(17) 0.0691(12) Uani 1 1 d . . . . .
H55 H 0.563396 0.331207 0.787636 0.083 Uiso 1 1 calc R . . . .
C56 C 0.6467(3) 0.3946(4) 0.83413(17) 0.0750(13) Uani 1 1 d . . . . .
H56 H 0.635264 0.386412 0.869568 0.090 Uiso 1 1 calc R . . . .
C57 C 0.7056(3) 0.4396(4) 0.83131(19) 0.0824(14) Uani 1 1 d . . . . .
H57 H 0.735384 0.463315 0.864594 0.099 Uiso 1 1 calc R . . . .
C58 C 0.7206(3) 0.4497(4) 0.77907(18) 0.0787(14) Uani 1 1 d . . . . .
H58 H 0.761285 0.480305 0.776202 0.094 Uiso 1 1 calc R . . . .
C59 C 0.8075(3) 0.4778(5) 0.6836(2) 0.105(2) Uani 1 1 d . . . . .
H59A H 0.806147 0.517483 0.715487 0.126 Uiso 1 1 calc R . . . .
H59B H 0.830663 0.509205 0.657673 0.126 Uiso 1 1 calc R . . . .
C60 C 0.8504(3) 0.3986(6) 0.7068(3) 0.116(2) Uani 1 1 d . U . . .
C61 C 0.8507(4) 0.3233(7) 0.6753(4) 0.136(3) Uani 1 1 d . U . . .
H61 H 0.820270 0.317977 0.638657 0.163 Uiso 1 1 calc R . . . .
C62 C 0.8969(4) 0.2541(8) 0.6981(5) 0.163(3) Uani 1 1 d . U . . .
H62 H 0.898201 0.202600 0.676687 0.195 Uiso 1 1 calc R . . . .
C63 C 0.9397(4) 0.2628(9) 0.7517(5) 0.172(3) Uani 1 1 d . U . . .
C64 C 0.9377(4) 0.3344(8) 0.7824(4) 0.162(3) Uani 1 1 d . U . . .
H64 H 0.967380 0.338325 0.819459 0.195 Uiso 1 1 calc R . . . .
C65 C 0.8943(4) 0.4020(7) 0.7622(3) 0.135(2) Uani 1 1 d . U . . .
H65 H 0.893536 0.451698 0.785342 0.163 Uiso 1 1 calc R . . . .
C66 C 0.9895(4) 0.1835(9) 0.7771(5) 0.225(5) Uani 1 1 d D U . . .
C67 C 1.0601(4) 0.2055(10) 0.7651(5) 0.265(7) Uani 1 1 d D U . . .
H67A H 1.057403 0.197555 0.724596 0.398 Uiso 1 1 calc GR . . . .
H67B H 1.095840 0.166735 0.787336 0.398 Uiso 1 1 calc GR . . . .
H67C H 1.072131 0.266168 0.775775 0.398 Uiso 1 1 calc GR . . . .
C68 C 0.9674(7) 0.0974(9) 0.7454(11) 0.445(14) Uani 1 1 d D U . . .
H68A H 0.917921 0.086957 0.742621 0.667 Uiso 1 1 calc GR . . . .
H68B H 0.994872 0.049366 0.766133 0.667 Uiso 1 1 calc GR . . . .
H68C H 0.975344 0.101069 0.707150 0.667 Uiso 1 1 calc GR . . . .
C69 C 1.0027(9) 0.1778(10) 0.8420(5) 0.293(8) Uani 1 1 d D U . . .
H69A H 1.040441 0.136400 0.856669 0.439 Uiso 1 1 calc GR . . . .
H69B H 0.960257 0.157849 0.852144 0.439 Uiso 1 1 calc GR . . . .
H69C H 1.015655 0.235409 0.858664 0.439 Uiso 1 1 calc GR . . . .
Cl1 Cl 0.52057(6) -0.05724(7) 0.62152(4) 0.0677(3) Uani 1 1 d . . . . .
Fe1 Fe 0.55645(4) 0.33328(5) 0.65973(3) 0.0656(2) Uani 1 1 d . . . . .
N1 N 0.60756(19) 0.2287(3) 0.64660(14) 0.0680(10) Uani 1 1 d . . . . .
N2 N 0.5006(2) 0.2997(3) 0.58264(14) 0.0654(9) Uani 1 1 d . . . . .
N3 N 0.49237(19) 0.4254(3) 0.66988(13) 0.0685(10) Uani 1 1 d . . . . .
N4 N 0.4904(2) 0.2629(3) 0.69367(14) 0.0711(10) Uani 1 1 d . . . . .
N5 N 0.62706(19) 0.4032(2) 0.63220(14) 0.0656(9) Uani 1 1 d . . . . .
N6 N 0.61835(19) 0.3697(3) 0.73396(13) 0.0678(10) Uani 1 1 d . . . . .
N7 N 0.6242(2) 0.1227(3) 0.58828(14) 0.0701(10) Uani 1 1 d . . . . .
N8 N 0.4015(2) 0.4690(3) 0.70193(14) 0.0680(10) Uani 1 1 d . . . . .
N9 N 0.7342(2) 0.4567(3) 0.65223(15) 0.0841(13) Uani 1 1 d . . . . .
O1 O 0.59100(17) -0.0745(2) 0.62133(14) 0.0814(9) Uani 1 1 d . . . . .
O2 O 0.51695(19) -0.0288(3) 0.67674(13) 0.0945(11) Uani 1 1 d . . . . .
O3 O 0.49292(18) 0.0093(2) 0.58097(14) 0.0850(10) Uani 1 1 d . . . . .
O4 O 0.4791(2) -0.1340(2) 0.60661(17) 0.0930(11) Uani 1 1 d . . . . .
Cl2A Cl 0.73439(12) 0.69292(19) 0.65794(10) 0.0872(7) Uani 0.75 1 d . U P A 1
O5A O 0.6718(4) 0.6477(5) 0.6364(4) 0.100(2) Uani 0.75 1 d . U P A 1
O6A O 0.7851(4) 0.6650(5) 0.6297(3) 0.108(2) Uani 0.75 1 d . U P A 1
O7A O 0.7581(3) 0.6772(6) 0.7173(2) 0.123(2) Uani 0.75 1 d . U P A 1
O8A O 0.7205(5) 0.7857(6) 0.6508(3) 0.125(2) Uani 0.75 1 d . U P A 1
Cl2B Cl 0.7478(6) 0.7371(10) 0.6359(5) 0.136(3) Uani 0.25 1 d . U P B 2
O5B O 0.7295(15) 0.819(2) 0.6120(15) 0.176(9) Uani 0.25 1 d . U P B 2
O6B O 0.7939(18) 0.702(2) 0.6074(13) 0.157(9) Uani 0.25 1 d . U P B 2
O7B O 0.7843(14) 0.7415(19) 0.6930(10) 0.167(9) Uani 0.25 1 d . U P B 2
O8B O 0.6892(16) 0.678(2) 0.6265(12) 0.144(9) Uani 0.25 1 d . U P B 2

loop_
_atom_site_aniso_label
_atom_site_aniso_U_11
_atom_site_aniso_U_22
_atom_site_aniso_U_33
_atom_site_aniso_U_23
_atom_site_aniso_U_13
_atom_site_aniso_U_12
C1 0.073(3) 0.081(3) 0.041(2) -0.003(2) 0.018(2) -0.023(2)
C2 0.072(3) 0.101(4) 0.046(2) 0.002(2) 0.018(2) -0.012(3)
C3 0.082(4) 0.138(5) 0.056(3) 0.002(3) 0.023(3) 0.007(3)
C4 0.079(4) 0.171(6) 0.058(3) 0.000(3) 0.020(3) 0.018(4)
C5 0.070(3) 0.180(6) 0.057(3) -0.008(4) 0.015(2) 0.013(4)
C6 0.073(3) 0.141(5) 0.044(2) -0.009(3) 0.019(2) -0.013(3)
C7 0.069(3) 0.110(4) 0.044(2) 0.006(2) 0.018(2) -0.008(3)
C8 0.076(3) 0.082(3) 0.040(2) 0.002(2) 0.017(2) -0.020(2)
C9 0.073(3) 0.086(3) 0.046(2) -0.005(2) 0.012(2) -0.014(2)
C10 0.072(3) 0.092(3) 0.044(2) -0.001(2) 0.011(2) -0.016(2)
C11 0.076(3) 0.094(3) 0.046(2) -0.002(2) 0.010(2) -0.021(3)
C12 0.080(3) 0.084(3) 0.047(2) -0.001(2) 0.017(2) -0.017(3)
C13 0.091(3) 0.087(3) 0.049(2) -0.004(2) 0.027(2) -0.014(3)
C14 0.077(3) 0.091(3) 0.041(2) -0.003(2) 0.017(2) -0.006(3)
C15 0.097(4) 0.102(4) 0.060(3) 0.010(3) 0.030(3) 0.005(3)
C16 0.086(4) 0.129(5) 0.058(3) 0.016(3) 0.028(3) 0.019(3)
C17 0.075(3) 0.112(4) 0.048(2) 0.007(2) 0.016(2) -0.009(3)
C18 0.080(3) 0.093(3) 0.056(2) -0.002(2) 0.027(2) -0.014(3)
C19 0.076(3) 0.086(3) 0.054(2) 0.000(2) 0.023(2) -0.005(3)
C20 0.070(3) 0.142(5) 0.067(3) 0.013(3) 0.017(2) -0.011(3)
C21 0.091(4) 0.186(7) 0.145(6) 0.063(5) 0.052(4) 0.017(4)
C22 0.086(4) 0.154(6) 0.071(3) 0.019(3) 0.023(3) -0.016(4)
C23 0.102(5) 0.180(6) 0.090(4) -0.003(4) 0.016(3) -0.062(4)
C24 0.076(3) 0.073(3) 0.0381(19) 0.0027(18) 0.0168(19) -0.015(2)
C25 0.077(3) 0.073(3) 0.042(2) -0.0018(19) 0.018(2) -0.022(2)
C26 0.088(3) 0.084(3) 0.045(2) -0.011(2) 0.020(2) -0.018(3)
C27 0.100(4) 0.076(3) 0.053(2) -0.012(2) 0.026(2) -0.021(3)
C28 0.095(3) 0.075(3) 0.055(2) -0.018(2) 0.032(2) -0.029(3)
C29 0.083(3) 0.072(3) 0.048(2) -0.013(2) 0.026(2) -0.023(2)
C30 0.085(3) 0.070(3) 0.044(2) -0.006(2) 0.014(2) -0.028(2)
C31 0.064(3) 0.105(4) 0.044(2) 0.008(2) 0.015(2) -0.014(3)
C32 0.077(3) 0.079(3) 0.048(2) 0.016(2) 0.016(2) -0.004(2)
C33 0.072(3) 0.084(3) 0.060(3) 0.020(2) 0.016(2) 0.001(2)
C34 0.075(3) 0.106(4) 0.067(3) 0.027(3) 0.019(2) -0.011(3)
C35 0.072(3) 0.090(3) 0.059(3) 0.014(2) 0.023(2) -0.002(3)
C36 0.073(3) 0.099(3) 0.050(2) 0.010(2) 0.020(2) 0.000(3)
C37 0.068(3) 0.102(4) 0.069(3) 0.025(3) 0.010(2) -0.011(3)
C38 0.081(4) 0.127(5) 0.113(4) 0.061(4) 0.001(3) -0.017(3)
C39 0.094(4) 0.160(6) 0.185(7) 0.100(6) -0.010(4) -0.041(4)
C40 0.103(4) 0.145(6) 0.202(7) 0.107(5) -0.063(5) -0.059(4)
C41 0.112(5) 0.145(6) 0.127(5) 0.069(5) -0.037(4) -0.059(4)
C42 0.092(4) 0.119(4) 0.071(3) 0.024(3) -0.006(3) -0.035(3)
C43 0.145(7) 0.159(7) 0.226(8) 0.091(7) -0.079(6) -0.065(5)
C44 0.083(4) 0.205(7) 0.142(7) 0.011(6) -0.013(4) -0.031(4)
C45 0.212(11) 0.262(11) 0.369(15) 0.193(12) -0.179(10) -0.167(9)
C46 0.154(9) 0.309(16) 0.270(10) -0.099(10) -0.050(8) -0.010(9)
C47 0.073(3) 0.096(3) 0.043(2) -0.009(2) 0.018(2) -0.027(3)
C48 0.089(3) 0.106(4) 0.047(2) -0.011(2) 0.026(2) -0.028(3)
C49 0.109(4) 0.137(5) 0.058(3) -0.018(3) 0.039(3) -0.056(4)
C50 0.120(5) 0.111(4) 0.052(3) -0.012(3) 0.039(3) -0.048(4)
C51 0.113(4) 0.084(3) 0.046(2) -0.006(2) 0.027(2) -0.026(3)
C52 0.093(3) 0.072(3) 0.043(2) -0.0082(19) 0.022(2) -0.018(2)
C53 0.079(3) 0.079(3) 0.044(2) -0.007(2) 0.022(2) -0.017(2)
C54 0.066(3) 0.097(3) 0.047(2) -0.009(2) 0.018(2) -0.013(2)
C55 0.067(3) 0.098(3) 0.044(2) 0.001(2) 0.0186(19) -0.003(2)
C56 0.075(3) 0.110(4) 0.042(2) 0.001(2) 0.017(2) -0.004(3)
C57 0.080(3) 0.115(4) 0.050(2) -0.009(3) 0.011(2) -0.014(3)
C58 0.076(3) 0.114(4) 0.045(2) -0.009(2) 0.014(2) -0.024(3)
C59 0.087(4) 0.167(6) 0.068(3) -0.026(4) 0.033(3) -0.055(4)
C60 0.068(4) 0.188(6) 0.098(4) -0.014(4) 0.032(3) -0.026(4)
C61 0.086(4) 0.218(8) 0.116(5) -0.039(5) 0.048(4) -0.013(5)
C62 0.085(5) 0.232(9) 0.184(7) -0.048(7) 0.058(5) 0.010(5)
C63 0.077(5) 0.286(9) 0.164(7) -0.027(7) 0.047(5) 0.021(6)
C64 0.077(5) 0.272(10) 0.135(7) -0.006(6) 0.019(4) 0.017(6)
C65 0.085(4) 0.232(8) 0.092(4) -0.019(5) 0.028(3) -0.017(5)
C66 0.092(6) 0.331(12) 0.244(10) -0.038(10) 0.025(7) 0.070(7)
C67 0.136(7) 0.48(2) 0.204(11) 0.161(12) 0.090(7) 0.135(9)
C68 0.183(10) 0.366(14) 0.67(3) -0.20(2) -0.119(17) 0.171(10)
C69 0.37(2) 0.300(15) 0.284(11) 0.137(11) 0.224(12) 0.141(13)
Cl1 0.0790(7) 0.0796(7) 0.0480(5) 0.0019(5) 0.0219(5) -0.0057(6)
Fe1 0.0672(4) 0.0900(5) 0.0415(3) -0.0024(3) 0.0170(3) -0.0156(4)
N1 0.068(2) 0.094(3) 0.0439(18) 0.0058(18) 0.0190(17) -0.017(2)
N2 0.072(2) 0.082(2) 0.0446(18) 0.0001(18) 0.0176(17) -0.018(2)
N3 0.074(2) 0.093(3) 0.0394(17) -0.0032(17) 0.0157(16) -0.022(2)
N4 0.070(2) 0.097(3) 0.0462(19) 0.0052(19) 0.0156(17) -0.012(2)
N5 0.072(2) 0.081(2) 0.0456(18) -0.0048(16) 0.0186(17) -0.0172(19)
N6 0.067(2) 0.097(3) 0.0414(17) -0.0015(17) 0.0166(16) -0.011(2)
N7 0.078(3) 0.092(3) 0.0428(18) -0.0036(18) 0.0201(17) -0.016(2)
N8 0.079(2) 0.081(3) 0.0465(18) -0.0013(17) 0.0197(17) -0.014(2)
N9 0.077(3) 0.128(4) 0.050(2) -0.011(2) 0.0213(19) -0.038(2)
O1 0.074(2) 0.100(2) 0.076(2) 0.0098(18) 0.0278(17) -0.0022(18)
O2 0.089(2) 0.141(3) 0.0535(18) -0.0073(19) 0.0180(17) 0.005(2)
O3 0.084(2) 0.094(2) 0.073(2) 0.0255(18) 0.0128(17) -0.0084(19)
O4 0.107(3) 0.074(2) 0.114(3) -0.008(2) 0.057(2) -0.020(2)
Cl2A 0.0773(13) 0.1150(17) 0.0716(13) -0.0297(11) 0.0228(11) -0.0096(12)
O5A 0.082(4) 0.124(5) 0.094(5) -0.022(4) 0.020(3) -0.019(3)
O6A 0.114(4) 0.126(5) 0.101(5) -0.034(4) 0.056(4) -0.027(4)
O7A 0.087(4) 0.205(7) 0.075(3) -0.029(4) 0.015(3) 0.010(4)
O8A 0.143(6) 0.123(5) 0.112(5) -0.049(4) 0.035(5) -0.020(4)
Cl2B 0.111(7) 0.171(10) 0.099(7) -0.048(6) -0.028(5) 0.006(7)
O5B 0.137(19) 0.195(15) 0.17(2) 0.009(15) -0.006(17) -0.016(13)
O6B 0.197(19) 0.16(2) 0.132(17) -0.029(15) 0.068(15) -0.044(15)
O7B 0.150(16) 0.202(19) 0.108(10) -0.083(12) -0.049(12) 0.026(15)
O8B 0.110(14) 0.20(2) 0.084(14) 0.012(13) -0.041(11) -0.019(12)

loop_
_atom_type_symbol
_atom_type_description
_atom_type_scat_dispersion_real
_atom_type_scat_dispersion_imag
_atom_type_scat_source
C C 0.0181 0.0091 'International Tables Vol C Tables 4.2.6.8 and 6.1.1.4'
H H 0.0000 0.0000 'International Tables Vol C Tables 4.2.6.8 and 6.1.1.4'
Cl Cl 0.3639 0.7018 'International Tables Vol C Tables 4.2.6.8 and 6.1.1.4'
Fe Fe -1.1336 3.1974 'International Tables Vol C Tables 4.2.6.8 and 6.1.1.4'
N N 0.0311 0.0180 'International Tables Vol C Tables 4.2.6.8 and 6.1.1.4'
O O 0.0492 0.0322 'International Tables Vol C Tables 4.2.6.8 and 6.1.1.4'

loop_
_geom_angle_atom_site_label_1
_geom_angle_atom_site_label_2
_geom_angle_atom_site_label_3
_geom_angle
_geom_angle_site_symmetry_1
_geom_angle_site_symmetry_3
_geom_angle_publ_flag
N1 C1 C8 117.0(4) . . ?
N1 C1 N7 111.4(4) . . ?
N7 C1 C8 131.6(4) . . ?
C3 C2 C7 121.9(4) . . ?
N7 C2 C3 131.6(5) . . ?
N7 C2 C7 106.5(4) . . ?
C4 C3 C2 117.2(6) . . ?
C3 C4 C5 121.8(6) . . ?
C6 C5 C4 121.6(5) . . ?
C5 C6 C7 117.8(5) . . ?
C6 C7 C2 119.7(5) . . ?
N1 C7 C2 108.1(4) . . ?
N1 C7 C6 132.2(5) . . ?
C12 C8 C1 127.6(5) . . ?
N2 C8 C1 111.0(4) . . ?
N2 C8 C12 121.4(5) . . ?
N2 C9 C10 122.8(5) . . ?
C11 C10 C9 118.5(5) . . ?
C10 C11 C12 119.1(4) . . ?
C11 C12 C8 119.8(5) . . ?
N7 C13 C14 109.3(4) . . ?
C15 C14 C13 121.6(5) . . ?
C15 C14 C19 117.8(5) . . ?
C19 C14 C13 120.5(5) . . ?
C14 C15 C16 121.5(5) . . ?
C17 C16 C15 120.8(5) . . ?
C16 C17 C20 122.9(5) . . ?
C18 C17 C16 117.0(5) . . ?
C18 C17 C20 120.1(5) . . ?
C19 C18 C17 121.9(5) . . ?
C18 C19 C14 120.9(5) . . ?
C17 C20 C23 108.0(5) . . ?
C21 C20 C17 112.7(5) . . ?
C21 C20 C22 108.4(5) . . ?
C21 C20 C23 108.3(6) . . ?
C22 C20 C17 110.2(4) . . ?
C22 C20 C23 109.3(6) . . ?
N3 C24 C31 117.0(4) . . ?
N3 C24 N8 111.9(4) . . ?
N8 C24 C31 131.0(4) . . ?
C26 C25 C30 121.6(4) . . ?
C26 C25 N8 132.0(4) . . ?
N8 C25 C30 106.4(4) . . ?
C25 C26 C27 116.8(5) . . ?
C26 C27 C28 121.5(5) . . ?
C29 C28 C27 122.4(4) . . ?
C28 C29 C30 116.8(5) . . ?
C29 C30 C25 120.8(4) . . ?
N3 C30 C25 107.7(4) . . ?
N3 C30 C29 131.5(5) . . ?
C35 C31 C24 127.0(5) . . ?
N4 C31 C24 111.2(4) . . ?
N4 C31 C35 121.8(5) . . ?
N4 C32 C33 123.6(5) . . ?
C32 C33 C34 118.4(5) . . ?
C33 C34 C35 118.0(4) . . ?
C31 C35 C34 120.4(5) . . ?
N8 C36 C37 114.3(4) . . ?
C38 C37 C36 121.5(4) . . ?
C38 C37 C42 117.2(5) . . ?
C42 C37 C36 121.0(4) . . ?
C37 C38 C39 121.1(5) . . ?
C38 C39 C40 121.6(6) . . ?
C39 C40 C43 126.5(6) . . ?
C41 C40 C39 116.2(6) . . ?
C41 C40 C43 117.2(6) . . ?
C40 C41 C42 121.9(6) . . ?
C41 C42 C37 121.6(5) . . ?
C40 C43 C44 109.1(7) . . ?
C40 C43 C45 112.1(6) . . ?
C40 C43 C46 116.0(8) . . ?
C44 C43 C46 100.7(8) . . ?
C45 C43 C44 112.6(9) . . ?
C45 C43 C46 105.9(11) . . ?
N5 C47 C54 117.7(4) . . ?
N5 C47 N9 112.5(4) . . ?
N9 C47 C54 129.7(4) . . ?
C49 C48 C53 122.2(4) . . ?
N9 C48 C49 131.2(5) . . ?
N9 C48 C53 106.6(4) . . ?
C50 C49 C48 117.0(5) . . ?
C49 C50 C51 121.3(4) . . ?
C52 C51 C50 122.0(4) . . ?
C51 C52 C53 117.7(5) . . ?
C48 C53 C52 119.8(4) . . ?
N5 C53 C48 107.9(4) . . ?
N5 C53 C52 132.3(4) . . ?
C58 C54 C47 127.5(4) . . ?
C58 C54 N6 121.6(4) . . ?
N6 C54 C47 110.8(4) . . ?
N6 C55 C56 123.1(4) . . ?
C57 C56 C55 119.3(4) . . ?
C56 C57 C58 118.6(4) . . ?
C54 C58 C57 120.1(5) . . ?
N9 C59 C60 113.8(5) . . ?
C61 C60 C59 122.8(7) . . ?
C61 C60 C65 118.1(9) . . ?
C65 C60 C59 119.1(8) . . ?
C60 C61 C62 119.7(9) . . ?
C63 C62 C61 119.1(10) . . ?
C62 C63 C66 118.2(11) . . ?
C64 C63 C62 120.9(11) . . ?
C64 C63 C66 120.8(11) . . ?
C63 C64 C65 121.9(10) . . ?
C64 C65 C60 120.3(9) . . ?
C67 C66 C63 105.5(9) . . ?
C67 C66 C68 104.8(9) . . ?
C67 C66 C69 105.8(7) . . ?
C68 C66 C63 112.8(10) . . ?
C68 C66 C69 114.9(17) . . ?
C69 C66 C63 112.0(10) . . ?
O1 Cl1 O2 109.5(2) . . ?
O1 Cl1 O3 110.1(2) . . ?
O1 Cl1 O4 110.4(2) . . ?
O2 Cl1 O3 109.2(2) . . ?
O2 Cl1 O4 109.4(2) . . ?
O4 Cl1 O3 108.2(2) . . ?
N1 Fe1 N2 80.05(16) . . ?
N1 Fe1 N4 92.35(16) . . ?
N1 Fe1 N5 87.33(15) . . ?
N1 Fe1 N6 98.47(16) . . ?
N2 Fe1 N4 88.77(14) . . ?
N2 Fe1 N5 95.61(14) . . ?
N2 Fe1 N6 175.42(14) . . ?
N3 Fe1 N1 170.79(15) . . ?
N3 Fe1 N2 94.35(16) . . ?
N3 Fe1 N4 80.16(17) . . ?
N3 Fe1 N5 100.56(16) . . ?
N3 Fe1 N6 87.66(15) . . ?
N5 Fe1 N4 175.48(14) . . ?
N6 Fe1 N4 95.64(14) . . ?
N6 Fe1 N5 79.96(14) . . ?
C1 N1 C7 106.7(4) . . ?
C1 N1 Fe1 114.8(3) . . ?
C7 N1 Fe1 138.2(3) . . ?
C8 N2 Fe1 116.8(3) . . ?
C9 N2 C8 118.2(4) . . ?
C9 N2 Fe1 125.0(3) . . ?
C24 N3 C30 107.2(4) . . ?
C24 N3 Fe1 115.5(3) . . ?
C30 N3 Fe1 137.2(3) . . ?
C31 N4 Fe1 115.9(3) . . ?
C32 N4 C31 117.8(4) . . ?
C32 N4 Fe1 126.3(3) . . ?
C47 N5 C53 106.3(4) . . ?
C47 N5 Fe1 113.7(3) . . ?
C53 N5 Fe1 138.7(3) . . ?
C54 N6 Fe1 116.3(3) . . ?
C55 N6 C54 117.3(4) . . ?
C55 N6 Fe1 126.1(3) . . ?
C1 N7 C2 107.2(4) . . ?
C1 N7 C13 130.2(4) . . ?
C2 N7 C13 121.4(4) . . ?
C24 N8 C25 106.8(4) . . ?
C24 N8 C36 128.9(4) . . ?
C25 N8 C36 124.1(4) . . ?
C47 N9 C48 106.7(4) . . ?
C47 N9 C59 128.8(4) . . ?
C48 N9 C59 124.2(4) . . ?
O5A Cl2A O6A 109.7(4) . . ?
O5A Cl2A O7A 109.7(5) . . ?
O5A Cl2A O8A 108.3(5) . . ?
O6A Cl2A O7A 110.0(4) . . ?
O6A Cl2A O8A 112.0(5) . . ?
O7A Cl2A O8A 107.1(5) . . ?
O5B Cl2B O7B 113(2) . . ?
O5B Cl2B O8B 112.5(18) . . ?
O6B Cl2B O5B 106(2) . . ?
O6B Cl2B O7B 105.5(19) . . ?
O6B Cl2B O8B 106(2) . . ?
O7B Cl2B O8B 113(2) . . ?

loop_
_geom_bond_atom_site_label_1
_geom_bond_atom_site_label_2
_geom_bond_distance
_geom_bond_site_symmetry_2
_geom_bond_publ_flag
C1 C8 1.450(7) . ?
C1 N1 1.340(5) . ?
C1 N7 1.362(6) . ?
C2 C3 1.390(7) . ?
C2 C7 1.413(7) . ?
C2 N7 1.377(6) . ?
C3 C4 1.364(7) . ?
C4 C5 1.401(8) . ?
C5 C6 1.375(8) . ?
C6 C7 1.398(6) . ?
C7 N1 1.379(6) . ?
C8 C12 1.384(6) . ?
C8 N2 1.348(6) . ?
C9 C10 1.388(6) . ?
C9 N2 1.345(6) . ?
C10 C11 1.373(7) . ?
C11 C12 1.377(7) . ?
C13 C14 1.508(6) . ?
C13 N7 1.487(5) . ?
C14 C15 1.362(7) . ?
C14 C19 1.393(7) . ?
C15 C16 1.394(7) . ?
C16 C17 1.393(8) . ?
C17 C18 1.382(7) . ?
C17 C20 1.521(7) . ?
C18 C19 1.376(6) . ?
C20 C21 1.511(9) . ?
C20 C22 1.514(7) . ?
C20 C23 1.539(9) . ?
C24 C31 1.463(7) . ?
C24 N3 1.336(5) . ?
C24 N8 1.357(6) . ?
C25 C26 1.381(7) . ?
C25 C30 1.423(7) . ?
C25 N8 1.386(5) . ?
C26 C27 1.382(6) . ?
C27 C28 1.394(7) . ?
C28 C29 1.378(7) . ?
C29 C30 1.385(6) . ?
C30 N3 1.373(6) . ?
C31 C35 1.369(6) . ?
C31 N4 1.354(6) . ?
C32 C33 1.374(6) . ?
C32 N4 1.353(6) . ?
C33 C34 1.397(7) . ?
C34 C35 1.400(7) . ?
C36 C37 1.495(7) . ?
C36 N8 1.474(6) . ?
C37 C38 1.367(7) . ?
C37 C42 1.379(7) . ?
C38 C39 1.379(9) . ?
C39 C40 1.396(10) . ?
C40 C41 1.366(9) . ?
C40 C43 1.515(10) . ?
C41 C42 1.373(8) . ?
C43 C44 1.537(3) . ?
C43 C45 1.533(3) . ?
C43 C46 1.544(3) . ?
C47 C54 1.456(6) . ?
C47 N5 1.320(5) . ?
C47 N9 1.347(5) . ?
C48 C49 1.391(6) . ?
C48 C53 1.395(6) . ?
C48 N9 1.383(6) . ?
C49 C50 1.369(7) . ?
C50 C51 1.396(7) . ?
C51 C52 1.367(6) . ?
C52 C53 1.398(6) . ?
C53 N5 1.391(5) . ?
C54 C58 1.371(6) . ?
C54 N6 1.372(6) . ?
C55 C56 1.375(6) . ?
C55 N6 1.344(5) . ?
C56 C57 1.372(7) . ?
C57 C58 1.380(6) . ?
C59 C60 1.511(10) . ?
C59 N9 1.502(7) . ?
C60 C61 1.386(11) . ?
C60 C65 1.414(10) . ?
C61 C62 1.424(13) . ?
C62 C63 1.375(13) . ?
C63 C64 1.334(14) . ?
C63 C66 1.593(16) . ?
C64 C65 1.359(13) . ?
C66 C67 1.534(3) . ?
C66 C68 1.537(3) . ?
C66 C69 1.538(3) . ?
Cl1 O1 1.422(3) . ?
Cl1 O2 1.429(3) . ?
Cl1 O3 1.432(3) . ?
Cl1 O4 1.431(4) . ?
Fe1 N1 1.964(4) . ?
Fe1 N2 1.997(4) . ?
Fe1 N3 1.955(4) . ?
Fe1 N4 2.021(4) . ?
Fe1 N5 2.003(3) . ?
Fe1 N6 1.998(3) . ?
Cl2A O5A 1.407(7) . ?
Cl2A O6A 1.413(7) . ?
Cl2A O7A 1.423(6) . ?
Cl2A O8A 1.451(10) . ?
Cl2B O5B 1.39(3) . ?
Cl2B O6B 1.38(3) . ?
Cl2B O7B 1.40(2) . ?
Cl2B O8B 1.45(3) . ?
